data_7213727
loop_
_publ_author_name
'Zhang, Ruilong'
'Zhang, Qiong'
'Liu, Zhaodi'
'Yang, Longmei'
'Wu, Jieying'
'Zhou, Hongping'
'Yang, Jiaxiang'
'Tian, Yupeng'

_publ_section_title
;
 Two polymorphs and cocrystal of styryl-pyridine derivatives with tuned
 emission induced by Co2+ and Zn(phen)32+
;
_journal_issue 10
_journal_name_full CrystEngComm
_journal_page_first 2039
_journal_paper_doi 10.1039/c3ce42069h
_journal_volume 16
_journal_year 2014
_chemical_formula_sum 'C50 H40 Cl2 N7 O9 Zn'
_chemical_formula_weight 1019.16
_chemical_name_systematic
;
?
;
_space_group_IT_number 2
_symmetry_cell_setting triclinic
_symmetry_space_group_name_Hall '-P 1'
_symmetry_space_group_name_H-M 'P -1'
_atom_sites_solution_hydrogens geom
_atom_sites_solution_primary direct
_atom_sites_solution_secondary difmap
_audit_creation_method SHELXL-97
_cell_angle_alpha 90.231(5)
_cell_angle_beta 92.082(5)
_cell_angle_gamma 113.369(5)
_cell_formula_units_Z 2
_cell_length_a 10.976(5)
_cell_length_b 12.928(5)
_cell_length_c 18.049(5)
_cell_measurement_reflns_used 3565
_cell_measurement_temperature 298(2)
_cell_measurement_theta_max 19.79
_cell_measurement_theta_min 2.28
_cell_volume 2349.0(15)
_computing_cell_refinement 'Bruker SMART'
_computing_data_collection 'Bruker SMART'
_computing_data_reduction 'Bruker SAINT'
_computing_structure_refinement 'SHELXL-97 (Sheldrick, 1997)'
_computing_structure_solution 'SHELXS-97 (Sheldrick, 1990)'
_diffrn_ambient_temperature 298(2)
_diffrn_measured_fraction_theta_full 0.989
_diffrn_measured_fraction_theta_max 0.989
_diffrn_measurement_device_type 'CCD area detector'
_diffrn_measurement_method 'phi and omega scans'
_diffrn_radiation_monochromator graphite
_diffrn_radiation_source 'fine-focus sealed tube'
_diffrn_radiation_type MoK\a
_diffrn_radiation_wavelength 0.71069
_diffrn_reflns_av_R_equivalents 0.0445
_diffrn_reflns_av_sigmaI/netI 0.0608
_diffrn_reflns_limit_h_max 12
_diffrn_reflns_limit_h_min -13
_diffrn_reflns_limit_k_max 15
_diffrn_reflns_limit_k_min -15
_diffrn_reflns_limit_l_max 20
_diffrn_reflns_limit_l_min -21
_diffrn_reflns_number 22046
_diffrn_reflns_theta_full 25.00
_diffrn_reflns_theta_max 25.00
_diffrn_reflns_theta_min 1.13
_exptl_absorpt_coefficient_mu 0.702
_exptl_absorpt_correction_T_max 0.8723
_exptl_absorpt_correction_T_min 0.7204
_exptl_absorpt_correction_type none
_exptl_crystal_colour block
_exptl_crystal_density_diffrn 1.441
_exptl_crystal_density_method 'not measured'
_exptl_crystal_description red
_exptl_crystal_F_000 1050
_exptl_crystal_size_max 0.50
_exptl_crystal_size_mid 0.30
_exptl_crystal_size_min 0.20
_refine_diff_density_max 1.663
_refine_diff_density_min -0.375
_refine_diff_density_rms 0.109
_refine_ls_extinction_coef 0.0013(8)
_refine_ls_extinction_expression Fc^*^=kFc[1+0.001xFc^2^\l^3^/sin(2\q)]^-1/4^
_refine_ls_extinction_method SHELXL
_refine_ls_goodness_of_fit_ref 1.325
_refine_ls_hydrogen_treatment refined
_refine_ls_matrix_type full
_refine_ls_number_parameters 624
_refine_ls_number_reflns 8187
_refine_ls_number_restraints 414
_refine_ls_restrained_S_all 1.382
_refine_ls_R_factor_all 0.1143
_refine_ls_R_factor_gt 0.0731
_refine_ls_shift/su_max 0.017
_refine_ls_shift/su_mean 0.002
_refine_ls_structure_factor_coef Fsqd
_refine_ls_weighting_details 'calc w=1/[\s^2^(Fo^2^)+(0.1000P)^2^+0.4766P] where P=(Fo^2^+2Fc^2^)/3'
_refine_ls_weighting_scheme calc
_refine_ls_wR_factor_gt 0.2088
_refine_ls_wR_factor_ref 0.2326
_reflns_number_gt 5156
_reflns_number_total 8187
_reflns_threshold_expression >2sigma(I)
_cod_data_source_file c3ce42069h.txt
_cod_data_source_block tian691
_cod_depositor_comments
;
The following automatic conversions were performed:

'_symmetry_cell_setting' value 'Triclinic' changed to 'triclinic'
according to
/usr/data/users/saulius/automatic-downloads/current/RSC/lib/dictionaries/cif_core.dic
dictionary named 'cif_core.dic' version 2.4.2 from 2011-04-26.

Automatic conversion script
Id: cif_fix_values 2281 2013-09-26 08:29:07Z andrius 
;
_cod_original_sg_symbol_H-M 'P-1 '
_cod_database_code 7213727

loop_
_symmetry_equiv_pos_as_xyz
'x, y, z'
'-x, -y, -z'

loop_
_atom_site_label
_atom_site_type_symbol
_atom_site_fract_x
_atom_site_fract_y
_atom_site_fract_z
_atom_site_U_iso_or_equiv
_atom_site_adp_type
_atom_site_occupancy
_atom_site_symmetry_multiplicity
_atom_site_calc_flag
_atom_site_refinement_flags
Zn1 Zn 0.47662(6) 0.24427(5) 0.78958(4) 0.0467(3) Uani 1 1 d U
Cl2 Cl 0.2296(2) 0.30056(16) 0.07085(12) 0.0799(6) Uani 1 1 d U
Cl1 Cl 0.2692(2) 0.77307(16) 0.68257(11) 0.0774(6) Uani 1 1 d U
N6 N 0.2727(5) 0.1339(4) 0.8154(3) 0.0516(12) Uani 1 1 d U
N1 N 0.5499(4) 0.1133(4) 0.8083(3) 0.0469(12) Uani 1 1 d U
N3 N 0.6609(5) 0.3706(4) 0.7524(3) 0.0539(13) Uani 1 1 d U
O9 O 0.7026(4) 0.6595(4) 0.5837(2) 0.0663(12) Uani 1 1 d U
C42 C 0.6385(6) 0.0287(5) 0.9045(4) 0.0538(16) Uani 1 1 d U
N5 N 0.3773(5) 0.3596(4) 0.7964(3) 0.0498(12) Uani 1 1 d U
N2 N 0.5394(5) 0.2690(4) 0.9060(3) 0.0475(12) Uani 1 1 d U
C32 C 0.7904(10) 0.4187(8) 0.5634(5) 0.091(3) Uani 1 1 d U
H108 H 0.8658 0.4632 0.5387 0.109 Uiso 1 1 calc R
N4 N 0.4566(5) 0.2209(4) 0.6720(3) 0.0550(13) Uani 1 1 d U
C10 C 0.4782(6) 0.5184(5) 0.5714(4) 0.0566(16) Uani 1 1 d U
H113 H 0.4641 0.5308 0.6205 0.068 Uiso 1 1 calc R
C50 C 0.5918(5) 0.1096(5) 0.8799(3) 0.0453(14) Uani 1 1 d U
C49 C 0.5892(5) 0.1938(4) 0.9316(3) 0.0437(13) Uani 1 1 d U
C7 C 0.7510(6) 0.6206(5) 0.4352(4) 0.0585(16) Uani 1 1 d U
H109 H 0.7481 0.6090 0.3842 0.070 Uiso 1 1 calc R
C45 C 0.6318(6) 0.1945(5) 1.0053(3) 0.0546(16) Uani 1 1 d U
C25 C 0.1996(6) 0.1919(6) 0.8333(3) 0.0562(16) Uani 1 1 d U
C5 C 0.9925(6) 0.7440(5) 0.4273(4) 0.0572(16) Uani 1 1 d U
C9 C 0.6001(6) 0.5795(5) 0.5440(3) 0.0528(15) Uani 1 1 d U
C18 C 0.1761(7) 0.3756(7) 0.8318(4) 0.0687(19) Uani 1 1 d U
C26 C 0.2536(6) 0.3109(5) 0.8203(3) 0.0514(15) Uani 1 1 d U
C38 C 0.5645(7) 0.2856(5) 0.6354(3) 0.0553(16) Uani 1 1 d U
C41 C 0.6398(6) -0.0513(5) 0.8528(4) 0.0615(17) Uani 1 1 d U
H105 H 0.6693 -0.1068 0.8669 0.074 Uiso 1 1 calc R
C15 C 0.4254(7) 0.4693(5) 0.7819(3) 0.0562(16) Uani 1 1 d U
H103 H 0.5126 0.5032 0.7672 0.067 Uiso 1 1 calc R
C30 C 0.5765(8) 0.2778(6) 0.5598(4) 0.0684(19) Uani 1 1 d U
C8 C 0.6261(6) 0.5615(5) 0.4706(3) 0.0525(15) Uani 1 1 d U
C44 C 0.6791(7) 0.1111(6) 1.0279(4) 0.069(2) Uani 1 1 d U
H28 H 0.7088 0.1114 1.0769 0.083 Uiso 1 1 calc R
C4 C 1.0097(7) 0.7375(6) 0.3527(4) 0.0716(19) Uani 1 1 d U
H29 H 0.9390 0.6925 0.3216 0.086 Uiso 1 1 calc R
O6 O 0.2266(7) 0.2025(5) 0.0361(4) 0.125(2) Uani 1 1 d U
C37 C 0.6738(6) 0.3649(5) 0.6789(4) 0.0557(16) Uani 1 1 d U
C40 C 0.5975(7) -0.0474(6) 0.7813(4) 0.0689(19) Uani 1 1 d U
H32 H 0.5982 -0.1004 0.7466 0.083 Uiso 1 1 calc R
C39 C 0.5524(6) 0.0369(5) 0.7598(4) 0.0547(15) Uani 1 1 d U
H33 H 0.5241 0.0388 0.7108 0.066 Uiso 1 1 calc R
C43 C 0.6818(6) 0.0321(6) 0.9802(4) 0.0648(18) Uani 1 1 d U
H34 H 0.7126 -0.0215 0.9969 0.078 Uiso 1 1 calc R
C6 C 0.8681(7) 0.6883(6) 0.4639(4) 0.0653(18) Uani 1 1 d U
H35 H 0.8714 0.7022 0.5147 0.078 Uiso 1 1 calc R
C1 C 1.1043(7) 0.8114(6) 0.4681(4) 0.0686(19) Uani 1 1 d U
H36 H 1.1003 0.8206 0.5190 0.082 Uiso 1 1 calc R
C21 C 0.0721(6) 0.1394(6) 0.8624(4) 0.0694(19) Uani 1 1 d U
N106 N 1.2369(6) 0.8594(5) 0.3630(4) 0.0807(18) Uani 1 1 d U
C46 C 0.6258(7) 0.2754(6) 1.0527(4) 0.0669(18) Uani 1 1 d U
H39 H 0.6554 0.2788 1.1019 0.080 Uiso 1 1 calc R
C47 C 0.5765(8) 0.3509(6) 1.0274(4) 0.076(2) Uani 1 1 d U
H40 H 0.5700 0.4053 1.0591 0.091 Uiso 1 1 calc R
O8 O 0.2842(7) 0.3905(5) 0.0243(4) 0.128(2) Uani 1 1 d U
C48 C 0.5358(7) 0.3442(6) 0.9523(4) 0.0625(17) Uani 1 1 d U
H42 H 0.5043 0.3969 0.9348 0.075 Uiso 1 1 calc R
C27 C 0.3546(8) 0.1479(6) 0.6318(4) 0.0720(19) Uani 1 1 d U
H43 H 0.2781 0.1032 0.6555 0.086 Uiso 1 1 calc R
C33 C 0.7892(7) 0.4340(6) 0.6424(5) 0.072(2) Uani 1 1 d U
C24 C 0.2219(6) 0.0254(6) 0.8248(4) 0.0672(19) Uani 1 1 d U
H45 H 0.2699 -0.0163 0.8110 0.081 Uiso 1 1 calc R
C31 C 0.6926(10) 0.3467(8) 0.5258(5) 0.089(2) Uani 1 1 d U
H46 H 0.6987 0.3400 0.4749 0.106 Uiso 1 1 calc R
C12 C 0.8130(7) 0.7850(6) 0.6833(4) 0.073(2) Uani 1 1 d U
H47A H 0.8041 0.8055 0.7339 0.087 Uiso 1 1 calc R
H47B H 0.8844 0.7587 0.6833 0.087 Uiso 1 1 calc R
C16 C 0.3541(8) 0.5349(6) 0.7873(4) 0.0670(18) Uani 1 1 d U
H48 H 0.3905 0.6102 0.7739 0.080 Uiso 1 1 calc R
C28 C 0.3587(10) 0.1363(7) 0.5551(5) 0.090(2) Uani 1 1 d U
H49 H 0.2858 0.0853 0.5281 0.108 Uiso 1 1 calc R
O3 O 0.2634(8) 0.7682(7) 0.7591(4) 0.139(3) Uani 1 1 d U
C2 C 1.2219(8) 0.8650(6) 0.4337(5) 0.079(2) Uani 1 1 d U
H51 H 1.2962 0.9085 0.4632 0.095 Uiso 1 1 calc R
C17 C 0.2309(8) 0.4886(7) 0.8121(4) 0.077(2) Uani 1 1 d U
H52 H 0.1813 0.5322 0.8162 0.093 Uiso 1 1 calc R
O2 O 0.1717(9) 0.6913(8) 0.6415(5) 0.187(4) Uani 1 1 d U
C36 C 0.7602(6) 0.4459(6) 0.7928(4) 0.0713(19) Uani 1 1 d U
H54 H 0.7512 0.4501 0.8437 0.086 Uiso 1 1 calc R
C23 C 0.0970(7) -0.0310(6) 0.8551(4) 0.080(2) Uani 1 1 d U
H55 H 0.0649 -0.1084 0.8619 0.095 Uiso 1 1 calc R
O4 O 0.3908(8) 0.7661(8) 0.6652(5) 0.160(3) Uani 1 1 d U
C35 C 0.8782(7) 0.5194(6) 0.7620(6) 0.087(2) Uani 1 1 d U
H57 H 0.9462 0.5718 0.7914 0.105 Uiso 1 1 calc R
O7 O 0.0989(7) 0.2890(6) 0.0893(5) 0.149(3) Uani 1 1 d U
C34 C 0.8899(8) 0.5113(7) 0.6881(6) 0.091(3) Uani 1 1 d U
H59 H 0.9678 0.5590 0.6669 0.110 Uiso 1 1 calc R
C29 C 0.4706(11) 0.2004(8) 0.5209(5) 0.091(2) Uani 1 1 d U
H60 H 0.4754 0.1916 0.4701 0.109 Uiso 1 1 calc R
C22 C 0.0253(8) 0.0250(8) 0.8739(5) 0.087(2) Uani 1 1 d U
H61 H -0.0566 -0.0123 0.8947 0.104 Uiso 1 1 calc R
C3 C 1.1314(8) 0.7973(7) 0.3243(5) 0.082(2) Uani 1 1 d U
H63 H 1.1386 0.7930 0.2733 0.098 Uiso 1 1 calc R
C11 C 0.6856(7) 0.6900(6) 0.6569(4) 0.0700(19) Uani 1 1 d U
H64A H 0.6660 0.6260 0.6892 0.084 Uiso 1 1 calc R
H64B H 0.6124 0.7141 0.6576 0.084 Uiso 1 1 calc R
C19 C 0.0466(8) 0.3197(8) 0.8619(5) 0.092(3) Uani 1 1 d U
H65 H -0.0051 0.3602 0.8708 0.110 Uiso 1 1 calc R
C20 C -0.0009(8) 0.2063(8) 0.8776(5) 0.094(3) Uani 1 1 d U
H66 H -0.0831 0.1726 0.8987 0.113 Uiso 1 1 calc R
O5 O 0.3140(8) 0.3189(7) 0.1357(4) 0.151(3) Uani 1 1 d U
O1 O 0.2848(11) 0.8775(7) 0.6597(5) 0.188(4) Uani 1 1 d U
C13 C 0.8494(8) 0.8864(6) 0.6372(5) 0.089(2) Uani 1 1 d U
H69A H 0.7854 0.9198 0.6436 0.106 Uiso 1 1 calc R
H69B H 0.8443 0.8639 0.5855 0.106 Uiso 1 1 calc R
C14 C 0.9868(10) 0.9738(8) 0.6559(6) 0.122(3) Uani 1 1 d U
H70A H 0.9918 0.9986 0.7066 0.182 Uiso 1 1 calc R
H70B H 1.0050 1.0370 0.6239 0.182 Uiso 1 1 calc R
H70C H 1.0510 0.9417 0.6492 0.182 Uiso 1 1 calc R

loop_
_atom_site_aniso_label
_atom_site_aniso_U_11
_atom_site_aniso_U_22
_atom_site_aniso_U_33
_atom_site_aniso_U_23
_atom_site_aniso_U_13
_atom_site_aniso_U_12
Zn1 0.0460(4) 0.0493(4) 0.0440(4) 0.0079(3) 0.0049(3) 0.0178(3)
Cl2 0.0859(13) 0.0606(11) 0.0964(15) 0.0133(10) 0.0134(11) 0.0315(10)
Cl1 0.0759(12) 0.0708(12) 0.0765(13) 0.0035(10) -0.0024(10) 0.0200(10)
N6 0.046(3) 0.053(3) 0.056(3) 0.012(2) 0.000(2) 0.019(2)
N1 0.046(3) 0.049(3) 0.046(3) 0.003(2) 0.004(2) 0.019(2)
N3 0.045(3) 0.051(3) 0.064(3) 0.008(2) 0.006(2) 0.016(2)
O9 0.061(3) 0.072(3) 0.056(3) -0.009(2) 0.010(2) 0.016(2)
C42 0.041(3) 0.055(4) 0.062(4) 0.012(3) 0.002(3) 0.017(3)
N5 0.053(3) 0.055(3) 0.044(3) 0.005(2) 0.003(2) 0.024(2)
N2 0.055(3) 0.046(3) 0.047(3) 0.001(2) 0.002(2) 0.026(2)
C32 0.106(6) 0.090(5) 0.101(6) 0.049(5) 0.065(5) 0.059(5)
N4 0.059(3) 0.055(3) 0.053(3) 0.002(2) -0.003(2) 0.025(3)
C10 0.060(4) 0.059(4) 0.049(3) -0.001(3) 0.008(3) 0.021(3)
C50 0.036(3) 0.047(3) 0.050(3) 0.007(3) 0.005(2) 0.012(2)
C49 0.041(3) 0.042(3) 0.044(3) 0.006(3) 0.004(2) 0.012(2)
C7 0.057(4) 0.062(4) 0.055(4) 0.007(3) 0.007(3) 0.022(3)
C45 0.061(4) 0.056(4) 0.044(3) 0.006(3) -0.003(3) 0.021(3)
C25 0.044(3) 0.073(4) 0.046(3) 0.005(3) -0.003(3) 0.019(3)
C5 0.059(4) 0.052(3) 0.064(4) 0.005(3) 0.009(3) 0.026(3)
C9 0.052(3) 0.053(3) 0.054(4) -0.002(3) 0.003(3) 0.021(3)
C18 0.061(4) 0.087(5) 0.065(4) -0.011(4) -0.004(3) 0.038(4)
C26 0.051(3) 0.069(4) 0.041(3) -0.004(3) -0.003(3) 0.032(3)
C38 0.069(4) 0.057(4) 0.053(4) 0.018(3) 0.013(3) 0.039(3)
C41 0.060(4) 0.053(4) 0.077(4) -0.003(3) 0.000(3) 0.028(3)
C15 0.065(4) 0.056(4) 0.048(3) 0.003(3) 0.003(3) 0.025(3)
C30 0.097(5) 0.073(4) 0.057(4) 0.014(3) 0.017(4) 0.054(4)
C8 0.051(3) 0.056(3) 0.053(4) 0.005(3) 0.007(3) 0.023(3)
C44 0.070(4) 0.070(4) 0.067(4) 0.015(4) -0.013(3) 0.027(3)
C4 0.065(4) 0.080(5) 0.072(5) -0.002(4) 0.007(3) 0.031(4)
O6 0.142(5) 0.094(4) 0.150(5) -0.017(4) -0.019(4) 0.063(4)
C37 0.060(4) 0.055(4) 0.063(4) 0.021(3) 0.024(3) 0.034(3)
C40 0.071(4) 0.062(4) 0.080(5) -0.016(3) 0.011(4) 0.032(3)
C39 0.053(3) 0.059(4) 0.055(4) -0.003(3) 0.005(3) 0.025(3)
C43 0.065(4) 0.062(4) 0.072(4) 0.014(4) -0.003(3) 0.031(3)
C6 0.070(4) 0.065(4) 0.058(4) 0.004(3) 0.011(3) 0.023(3)
C1 0.064(4) 0.070(4) 0.074(4) 0.001(4) 0.009(3) 0.027(3)
C21 0.050(4) 0.083(5) 0.070(4) 0.002(4) 0.001(3) 0.021(3)
N106 0.067(4) 0.080(4) 0.096(5) 0.012(4) 0.022(4) 0.028(3)
C46 0.086(5) 0.073(4) 0.045(4) -0.001(3) -0.008(3) 0.036(4)
C47 0.098(5) 0.078(5) 0.053(4) -0.011(3) -0.003(4) 0.037(4)
O8 0.121(5) 0.098(4) 0.170(6) 0.059(4) 0.035(4) 0.044(4)
C48 0.082(4) 0.057(4) 0.057(4) 0.000(3) -0.003(3) 0.036(3)
C27 0.079(5) 0.071(4) 0.068(4) -0.001(4) -0.011(4) 0.033(4)
C33 0.070(4) 0.064(4) 0.098(5) 0.027(4) 0.028(4) 0.040(4)
C24 0.058(4) 0.064(4) 0.073(4) 0.021(3) -0.003(3) 0.018(3)
C31 0.129(6) 0.095(5) 0.070(5) 0.024(4) 0.037(5) 0.071(5)
C12 0.078(4) 0.071(4) 0.061(4) -0.002(3) -0.004(3) 0.023(4)
C16 0.085(5) 0.058(4) 0.065(4) -0.007(3) -0.007(4) 0.037(4)
C28 0.116(6) 0.088(5) 0.072(5) -0.016(4) -0.033(5) 0.049(5)
O3 0.178(6) 0.168(6) 0.088(4) 0.007(4) 0.017(4) 0.086(5)
C2 0.065(4) 0.069(4) 0.101(6) -0.004(4) 0.002(4) 0.023(4)
C17 0.089(5) 0.073(5) 0.083(5) -0.021(4) -0.016(4) 0.048(4)
O2 0.141(6) 0.182(7) 0.151(6) -0.024(5) 0.022(5) -0.029(5)
C36 0.054(4) 0.066(4) 0.084(5) 0.009(4) -0.002(3) 0.014(3)
C23 0.063(4) 0.069(4) 0.087(5) 0.027(4) -0.010(4) 0.007(4)
O4 0.117(5) 0.216(7) 0.151(6) -0.029(5) 0.003(5) 0.071(5)
C35 0.062(4) 0.066(4) 0.125(6) 0.008(4) -0.006(4) 0.017(4)
O7 0.107(5) 0.144(6) 0.198(7) 0.042(5) 0.048(5) 0.049(4)
C34 0.072(5) 0.076(5) 0.138(7) 0.039(5) 0.036(5) 0.038(4)
C29 0.135(7) 0.093(5) 0.069(5) 0.009(4) 0.010(5) 0.070(5)
C22 0.054(4) 0.100(5) 0.096(5) 0.027(4) 0.010(4) 0.019(4)
C3 0.078(5) 0.093(5) 0.070(5) 0.009(4) 0.019(4) 0.029(4)
C11 0.068(4) 0.072(4) 0.066(4) 0.002(3) 0.011(3) 0.024(3)
C19 0.068(5) 0.115(6) 0.100(6) -0.020(5) -0.001(4) 0.045(4)
C20 0.052(4) 0.121(6) 0.103(6) -0.007(5) 0.012(4) 0.027(4)
O5 0.160(6) 0.193(7) 0.112(5) -0.024(5) -0.018(5) 0.084(5)
O1 0.236(8) 0.130(6) 0.204(7) 0.039(5) -0.028(6) 0.084(6)
C13 0.086(5) 0.072(5) 0.102(5) -0.003(4) -0.013(4) 0.028(4)
C14 0.106(6) 0.108(6) 0.138(7) 0.024(5) -0.019(5) 0.030(5)

loop_
_atom_type_symbol
_atom_type_description
_atom_type_scat_dispersion_real
_atom_type_scat_dispersion_imag
_atom_type_scat_source
C C 0.0033 0.0016 'International Tables Vol C Tables 4.2.6.8 and 6.1.1.4'
H H 0.0000 0.0000 'International Tables Vol C Tables 4.2.6.8 and 6.1.1.4'
N N 0.0061 0.0033 'International Tables Vol C Tables 4.2.6.8 and 6.1.1.4'
O O 0.0106 0.0060 'International Tables Vol C Tables 4.2.6.8 and 6.1.1.4'
Cl Cl 0.1484 0.1585 'International Tables Vol C Tables 4.2.6.8 and 6.1.1.4'
Zn Zn 0.2839 1.4301 'International Tables Vol C Tables 4.2.6.8 and 6.1.1.4'

loop_
_geom_angle_atom_site_label_1
_geom_angle_atom_site_label_2
_geom_angle_atom_site_label_3
_geom_angle
_geom_angle_site_symmetry_1
_geom_angle_site_symmetry_3
N4 Zn1 N1 94.76(18) . .
N4 Zn1 N3 77.1(2) . .
N1 Zn1 N3 96.60(18) . .
N4 Zn1 N2 167.65(19) . .
N1 Zn1 N2 77.34(18) . .
N3 Zn1 N2 94.26(19) . .
N4 Zn1 N5 96.71(18) . .
N1 Zn1 N5 165.52(17) . .
N3 Zn1 N5 94.56(18) . .
N2 Zn1 N5 92.68(18) . .
N4 Zn1 N6 97.86(19) . .
N1 Zn1 N6 93.08(18) . .
N3 Zn1 N6 169.39(18) . .
N2 Zn1 N6 92.09(18) . .
N5 Zn1 N6 76.63(19) . .
O8 Cl2 O6 109.3(5) . .
O8 Cl2 O5 108.9(5) . .
O6 Cl2 O5 106.5(5) . .
O8 Cl2 O7 109.8(4) . .
O6 Cl2 O7 111.2(5) . .
O5 Cl2 O7 111.1(5) . .
O2 Cl1 O1 111.2(7) . .
O2 Cl1 O3 118.0(5) . .
O1 Cl1 O3 110.0(6) . .
O2 Cl1 O4 106.8(6) . .
O1 Cl1 O4 103.5(6) . .
O3 Cl1 O4 106.2(5) . .
C24 N6 C25 117.8(5) . .
C24 N6 Zn1 128.9(5) . .
C25 N6 Zn1 112.5(4) . .
C39 N1 C50 118.9(5) . .
C39 N1 Zn1 127.6(4) . .
C50 N1 Zn1 113.5(4) . .
C36 N3 C37 118.6(6) . .
C36 N3 Zn1 128.4(5) . .
C37 N3 Zn1 112.9(4) . .
C9 O9 C11 120.8(5) . .
C41 C42 C50 117.5(6) . .
C41 C42 C43 123.5(6) . .
C50 C42 C43 119.0(6) . .
C15 N5 C26 118.5(5) . .
C15 N5 Zn1 128.3(4) . .
C26 N5 Zn1 113.2(4) . .
C48 N2 C49 117.7(5) . .
C48 N2 Zn1 128.6(4) . .
C49 N2 Zn1 113.6(4) . .
C31 C32 C33 122.9(8) . .
C31 C32 H108 118.6 . .
C33 C32 H108 118.6 . .
C27 N4 C38 117.1(6) . .
C27 N4 Zn1 128.2(5) . .
C38 N4 Zn1 114.6(4) . .
C9 C10 C8 123.4(6) . 2_666
C9 C10 H113 118.3 . .
C8 C10 H113 118.3 2_666 .
N1 C50 C42 122.8(6) . .
N1 C50 C49 118.0(5) . .
C42 C50 C49 119.2(5) . .
N2 C49 C45 122.1(6) . .
N2 C49 C50 117.4(5) . .
C45 C49 C50 120.4(5) . .
C6 C7 C8 130.3(6) . .
C6 C7 H109 114.8 . .
C8 C7 H109 114.8 . .
C46 C45 C49 118.3(6) . .
C46 C45 C44 123.1(6) . .
C49 C45 C44 118.6(6) . .
N6 C25 C21 122.3(6) . .
N6 C25 C26 117.8(5) . .
C21 C25 C26 119.9(6) . .
C4 C5 C1 115.0(6) . .
C4 C5 C6 125.3(6) . .
C1 C5 C6 119.7(6) . .
O9 C9 C10 124.3(6) . .
O9 C9 C8 115.7(5) . .
C10 C9 C8 120.0(6) . .
C17 C18 C26 117.3(7) . .
C17 C18 C19 124.6(7) . .
C26 C18 C19 118.1(7) . .
N5 C26 C18 120.8(6) . .
N5 C26 C25 118.7(5) . .
C18 C26 C25 120.6(6) . .
N4 C38 C30 124.1(7) . .
N4 C38 C37 116.9(5) . .
C30 C38 C37 119.1(6) . .
C40 C41 C42 119.4(6) . .
C40 C41 H105 120.3 . .
C42 C41 H105 120.3 . .
N5 C15 C16 123.9(6) . .
N5 C15 H103 118.0 . .
C16 C15 H103 118.0 . .
C38 C30 C29 116.9(7) . .
C38 C30 C31 120.8(8) . .
C29 C30 C31 122.3(8) . .
C10 C8 C9 116.6(5) 2_666 .
C10 C8 C7 118.2(6) 2_666 .
C9 C8 C7 125.2(6) . .
C43 C44 C45 121.5(6) . .
C43 C44 H28 119.2 . .
C45 C44 H28 119.2 . .
C3 C4 C5 119.9(7) . .
C3 C4 H29 120.1 . .
C5 C4 H29 120.1 . .
N3 C37 C33 123.2(7) . .
N3 C37 C38 118.2(5) . .
C33 C37 C38 118.5(6) . .
C41 C40 C39 120.3(6) . .
C41 C40 H32 119.8 . .
C39 C40 H32 119.8 . .
N1 C39 C40 121.1(6) . .
N1 C39 H33 119.5 . .
C40 C39 H33 119.5 . .
C44 C43 C42 121.3(6) . .
C44 C43 H34 119.3 . .
C42 C43 H34 119.3 . .
C7 C6 C5 129.1(7) . .
C7 C6 H35 115.5 . .
C5 C6 H35 115.4 . .
C2 C1 C5 119.9(7) . .
C2 C1 H36 120.0 . .
C5 C1 H36 120.0 . .
C22 C21 C25 117.4(7) . .
C22 C21 C20 123.8(7) . .
C25 C21 C20 118.8(7) . .
C3 N106 C2 115.6(7) . .
C47 C46 C45 119.8(6) . .
C47 C46 H39 120.1 . .
C45 C46 H39 120.1 . .
C46 C47 C48 118.1(7) . .
C46 C47 H40 121.0 . .
C48 C47 H40 121.0 . .
N2 C48 C47 123.9(6) . .
N2 C48 H42 118.1 . .
C47 C48 H42 118.1 . .
N4 C27 C28 122.0(8) . .
N4 C27 H43 119.0 . .
C28 C27 H43 119.0 . .
C34 C33 C37 115.3(7) . .
C34 C33 C32 127.1(8) . .
C37 C33 C32 117.6(8) . .
N6 C24 C23 122.4(7) . .
N6 C24 H45 118.8 . .
C23 C24 H45 118.8 . .
C32 C31 C30 121.2(8) . .
C32 C31 H46 119.4 . .
C30 C31 H46 119.4 . .
C13 C12 C11 113.5(6) . .
C13 C12 H47A 108.9 . .
C11 C12 H47A 108.9 . .
C13 C12 H47B 108.9 . .
C11 C12 H47B 108.9 . .
H47A C12 H47B 107.7 . .
C17 C16 C15 118.7(7) . .
C17 C16 H48 120.7 . .
C15 C16 H48 120.7 . .
C29 C28 C27 118.9(8) . .
C29 C28 H49 120.5 . .
C27 C28 H49 120.6 . .
N106 C2 C1 124.6(8) . .
N106 C2 H51 117.7 . .
C1 C2 H51 117.7 . .
C16 C17 C18 120.6(7) . .
C16 C17 H52 119.7 . .
C18 C17 H52 119.7 . .
N3 C36 C35 122.6(7) . .
N3 C36 H54 118.7 . .
C35 C36 H54 118.7 . .
C22 C23 C24 120.4(7) . .
C22 C23 H55 119.8 . .
C24 C23 H55 119.8 . .
C34 C35 C36 117.8(8) . .
C34 C35 H57 121.1 . .
C36 C35 H57 121.1 . .
C35 C34 C33 122.4(7) . .
C35 C34 H59 118.8 . .
C33 C34 H59 118.8 . .
C28 C29 C30 121.0(8) . .
C28 C29 H60 119.5 . .
C30 C29 H60 119.5 . .
C23 C22 C21 119.7(7) . .
C23 C22 H61 120.2 . .
C21 C22 H61 120.2 . .
N106 C3 C4 125.0(8) . .
N106 C3 H63 117.5 . .
C4 C3 H63 117.5 . .
O9 C11 C12 107.7(6) . .
O9 C11 H64A 110.2 . .
C12 C11 H64A 110.2 . .
O9 C11 H64B 110.2 . .
C12 C11 H64B 110.2 . .
H64A C11 H64B 108.5 . .
C20 C19 C18 120.4(8) . .
C20 C19 H65 119.8 . .
C18 C19 H65 119.8 . .
C19 C20 C21 122.1(7) . .
C19 C20 H66 118.9 . .
C21 C20 H66 118.9 . .
C12 C13 C14 113.4(7) . .
C12 C13 H69A 108.9 . .
C14 C13 H69A 108.9 . .
C12 C13 H69B 108.9 . .
C14 C13 H69B 108.9 . .
H69A C13 H69B 107.7 . .
C13 C14 H70A 109.5 . .
C13 C14 H70B 109.5 . .
H70A C14 H70B 109.5 . .
C13 C14 H70C 109.5 . .
H70A C14 H70C 109.5 . .
H70B C14 H70C 109.5 . .

loop_
_geom_bond_atom_site_label_1
_geom_bond_atom_site_label_2
_geom_bond_distance
_geom_bond_site_symmetry_2
Zn1 N4 2.133(5) .
Zn1 N1 2.167(5) .
Zn1 N3 2.167(5) .
Zn1 N2 2.170(5) .
Zn1 N5 2.174(5) .
Zn1 N6 2.193(5) .
Cl2 O8 1.382(6) .
Cl2 O6 1.401(6) .
Cl2 O5 1.425(8) .
Cl2 O7 1.433(7) .
Cl1 O2 1.360(8) .
Cl1 O1 1.359(8) .
Cl1 O3 1.385(7) .
Cl1 O4 1.419(8) .
N6 C24 1.303(8) .
N6 C25 1.343(8) .
N1 C39 1.327(7) .
N1 C50 1.362(7) .
N3 C36 1.328(8) .
N3 C37 1.343(8) .
O9 C9 1.365(7) .
O9 C11 1.418(8) .
C42 C41 1.395(9) .
C42 C50 1.403(8) .
C42 C43 1.425(9) .
N5 C15 1.332(7) .
N5 C26 1.339(7) .
N2 C48 1.293(8) .
N2 C49 1.364(7) .
C32 C31 1.276(12) .
C32 C33 1.440(12) .
C32 H108 0.9300 .
N4 C27 1.329(8) .
N4 C38 1.348(8) .
C10 C9 1.368(8) .
C10 C8 1.394(8) 2_666
C10 H113 0.9300 .
C50 C49 1.441(8) .
C49 C45 1.392(8) .
C7 C6 1.319(9) .
C7 C8 1.452(8) .
C7 H109 0.9300 .
C45 C46 1.372(9) .
C45 C44 1.425(9) .
C25 C21 1.414(9) .
C25 C26 1.437(9) .
C5 C4 1.373(9) .
C5 C1 1.374(9) .
C5 C6 1.453(9) .
C9 C8 1.402(8) .
C18 C17 1.395(10) .
C18 C26 1.429(9) .
C18 C19 1.443(10) .
C38 C30 1.382(9) .
C38 C37 1.434(9) .
C41 C40 1.362(9) .
C41 H105 0.9300 .
C15 C16 1.369(9) .
C15 H103 0.9300 .
C30 C29 1.362(11) .
C30 C31 1.398(11) .
C8 C10 1.394(8) 2_666
C44 C43 1.344(10) .
C44 H28 0.9300 .
C4 C3 1.371(10) .
C4 H29 0.9300 .
C37 C33 1.416(9) .
C40 C39 1.413(9) .
C40 H32 0.9300 .
C39 H33 0.9300 .
C43 H34 0.9300 .
C6 H35 0.9300 .
C1 C2 1.373(10) .
C1 H36 0.9300 .
C21 C22 1.379(11) .
C21 C20 1.424(11) .
N106 C3 1.293(9) .
N106 C2 1.298(10) .
C46 C47 1.363(10) .
C46 H39 0.9300 .
C47 C48 1.403(9) .
C47 H40 0.9300 .
C48 H42 0.9300 .
C27 C28 1.396(10) .
C27 H43 0.9300 .
C33 C34 1.396(11) .
C24 C23 1.404(9) .
C24 H45 0.9300 .
C31 H46 0.9300 .
C12 C13 1.478(10) .
C12 C11 1.508(9) .
C12 H47A 0.9700 .
C12 H47B 0.9700 .
C16 C17 1.339(10) .
C16 H48 0.9300 .
C28 C29 1.353(12) .
C28 H49 0.9300 .
C2 H51 0.9300 .
C17 H52 0.9300 .
C36 C35 1.404(10) .
C36 H54 0.9300 .
C23 C22 1.315(11) .
C23 H55 0.9300 .
C35 C34 1.352(12) .
C35 H57 0.9300 .
C34 H59 0.9300 .
C29 H60 0.9300 .
C22 H61 0.9300 .
C3 H63 0.9300 .
C11 H64A 0.9700 .
C11 H64B 0.9700 .
C19 C20 1.381(12) .
C19 H65 0.9300 .
C20 H66 0.9300 .
C13 C14 1.508(11) .
C13 H69A 0.9700 .
C13 H69B 0.9700 .
C14 H70A 0.9600 .
C14 H70B 0.9600 .
C14 H70C 0.9600 .
